data_7233561
loop_
_publ_author_name
'Marek Szafranski'

_publ_section_title
;
 Strong negative thermal expansion and relaxor ferroelectricity driven by
 supramolecular patterns
;
_journal_name_full 'Journal of Materials Chemistry C'
_journal_page_first 7904
_journal_page_last 7913
_journal_paper_doi 10.1039/C3TC31609B
_journal_volume 1
_journal_year 2012
_chemical_formula_sum 'C6 H13 Cl N2'
_chemical_formula_weight 148.63
_chemical_name_common 'dabco hydrochloride'
_chemical_name_systematic '1,4diazabicyclo[2.2.2]octane hydrochloride'
_space_group_IT_number 36
_space_group_name_Hall 'C 2c -2'
_space_group_name_H-M_alt 'C m c 21'
_symmetry_cell_setting orthorhombic
_symmetry_space_group_name_H-M 'C m c 21'
_atom_sites_solution_hydrogens geom
_atom_sites_solution_primary direct
_atom_sites_solution_secondary difmap
_cell_angle_alpha 90.00
_cell_angle_beta 90.00
_cell_angle_gamma 90.00
_cell_formula_units_Z 4
_cell_length_a 7.2633(2)
_cell_length_b 10.06450(10)
_cell_length_c 10.0786(2)
_cell_measurement_temperature 120.0(1)
_cell_volume 736.76(3)
_computing_cell_refinement CrysalisPro
_computing_data_collection CrysalisPro
_computing_data_reduction CrysalisPro
_computing_publication_material 'SHELXL-97 (Sheldrick, 1997)'
_computing_structure_refinement 'SHELXL-97 (Sheldrick, 1997)'
_computing_structure_solution 'SHELXS-97 (Sheldrick, 1990)'
_diffrn_ambient_temperature 120.0(1)
_diffrn_measured_fraction_theta_full 0.965
_diffrn_measured_fraction_theta_max 0.965
_diffrn_measurement_device_type 'Gemini A Ultra'
_diffrn_radiation_monochromator graphite
_diffrn_radiation_source 'fine-focus sealed tube'
_diffrn_radiation_type MoK\a
_diffrn_radiation_wavelength 0.71073
_diffrn_reflns_av_R_equivalents 0.0189
_diffrn_reflns_av_sigmaI/netI 0.0247
_diffrn_reflns_limit_h_max 8
_diffrn_reflns_limit_h_min -12
_diffrn_reflns_limit_k_max 17
_diffrn_reflns_limit_k_min -16
_diffrn_reflns_limit_l_max 16
_diffrn_reflns_limit_l_min -16
_diffrn_reflns_number 5184
_diffrn_reflns_theta_full 37.38
_diffrn_reflns_theta_max 37.38
_diffrn_reflns_theta_min 3.46
_exptl_absorpt_coefficient_mu 0.431
_exptl_absorpt_correction_type none
_exptl_crystal_colour colourless
_exptl_crystal_density_diffrn 1.340
_exptl_crystal_density_meas ?
_exptl_crystal_density_method 'not measured'
_exptl_crystal_F_000 320
_exptl_crystal_size_max 0.55
_exptl_crystal_size_mid 0.48
_exptl_crystal_size_min 0.40
_refine_diff_density_max 0.278
_refine_diff_density_min -0.156
_refine_diff_density_rms 0.046
_refine_ls_abs_structure_details 'Flack H D (1983), Acta Cryst. A39, 876-881'
_refine_ls_abs_structure_Flack 0.01(4)
_refine_ls_extinction_method none
_refine_ls_goodness_of_fit_ref 1.077
_refine_ls_hydrogen_treatment refall
_refine_ls_matrix_type full
_refine_ls_number_parameters 76
_refine_ls_number_reflns 1899
_refine_ls_number_restraints 1
_refine_ls_restrained_S_all 1.076
_refine_ls_R_factor_all 0.0280
_refine_ls_R_factor_gt 0.0257
_refine_ls_shift/su_max 0.001
_refine_ls_shift/su_mean 0.000
_refine_ls_structure_factor_coef Fsqd
_refine_ls_weighting_details 'calc w=1/[\s^2^(Fo^2^)+(0.0335P)^2^+0.0275P] where P=(Fo^2^+2Fc^2^)/3'
_refine_ls_weighting_scheme calc
_refine_ls_wR_factor_gt 0.0610
_refine_ls_wR_factor_ref 0.0624
_reflns_number_gt 1828
_reflns_number_total 1899
_reflns_threshold_expression >2sigma(I)
_cod_data_source_file 1000001.cif
_cod_data_source_block PCOD1000001
_cod_depositor_comments
;
The following automatic conversions were performed:

data item '_exptl_crystal_density_meas' value 'not measured' was
changed to '?' -- the value is perceived as not measured.

Automatic conversion script
Id: cif_fix_values 6909 2019-04-08 15:41:33Z antanas 
;
_cod_original_sg_symbol_H-M Cmc2(1)
_cod_database_code 7233561

loop_
_symmetry_equiv_pos_as_xyz
'x, y, z'
'-x, -y, z+1/2'
'x, -y, z+1/2'
'-x, y, z'
'x+1/2, y+1/2, z'
'-x+1/2, -y+1/2, z+1/2'
'x+1/2, -y+1/2, z+1/2'
'-x+1/2, y+1/2, z'

loop_
_atom_site_label
_atom_site_type_symbol
_atom_site_fract_x
_atom_site_fract_y
_atom_site_fract_z
_atom_site_U_iso_or_equiv
_atom_site_adp_type
_atom_site_occupancy
_atom_site_symmetry_multiplicity
_atom_site_calc_flag
_atom_site_refinement_flags
_atom_site_disorder_assembly
_atom_site_disorder_group
Cl1 Cl 0.0000 0.94065(2) 0.61192(2) 0.01836(6) Uani 1 2 d S . .
N1 N 0.0000 0.55933(8) 0.87337(11) 0.01634(17) Uani 1 2 d S . .
N2 N 0.0000 0.78003(9) 0.99484(9) 0.01520(17) Uani 1 2 d S . .
C1 C 0.0000 0.53854(11) 1.01747(13) 0.0195(2) Uani 1 2 d S . .
C2 C 0.0000 0.67016(11) 1.09450(12) 0.0203(2) Uani 1 2 d S . .
C3 C 0.16421(14) 0.63662(8) 0.83767(10) 0.02222(17) Uani 1 1 d . . .
C4 C 0.16894(12) 0.77055(7) 0.91006(9) 0.01874(16) Uani 1 1 d . . .
H1 H 0.284(2) 0.7777(14) 0.9701(15) 0.037(4) Uiso 1 1 d . . .
H2 H 0.166(2) 0.8516(12) 0.8534(16) 0.028(4) Uiso 1 1 d . . .
H3 H 0.167(2) 0.6509(14) 0.7416(16) 0.035(4) Uiso 1 1 d . . .
H4 H 0.279(2) 0.5810(14) 0.8617(15) 0.037(4) Uiso 1 1 d . . .
H5 H 0.105(2) 0.6804(14) 1.1496(14) 0.036(4) Uiso 1 1 d . . .
H6 H 0.0000 0.8668(19) 1.039(2) 0.028(5) Uiso 1 2 d S . .
H7 H 0.1058(17) 0.4933(18) 1.0401(16) 0.036(4) Uiso 1 1 d . . .

loop_
_atom_site_aniso_label
_atom_site_aniso_U_11
_atom_site_aniso_U_22
_atom_site_aniso_U_33
_atom_site_aniso_U_23
_atom_site_aniso_U_13
_atom_site_aniso_U_12
Cl1 0.01866(11) 0.01504(9) 0.02138(12) 0.00494(10) 0.000 0.000
N1 0.0189(5) 0.0119(3) 0.0183(4) -0.0023(3) 0.000 0.000
N2 0.0186(4) 0.0110(3) 0.0159(4) -0.0022(3) 0.000 0.000
C1 0.0267(6) 0.0125(4) 0.0194(5) 0.0020(4) 0.000 0.000
C2 0.0294(6) 0.0167(4) 0.0149(5) 0.0001(3) 0.000 0.000
C3 0.0229(4) 0.0196(3) 0.0242(4) -0.0060(3) 0.0084(3) -0.0025(3)
C4 0.0184(4) 0.0141(3) 0.0237(4) -0.0016(3) 0.0030(3) -0.0029(3)

loop_
_atom_type_symbol
_atom_type_description
_atom_type_scat_dispersion_real
_atom_type_scat_dispersion_imag
_atom_type_scat_source
C C 0.0033 0.0016 'International Tables Vol C Tables 4.2.6.8 and 6.1.1.4'
H H 0.0000 0.0000 'International Tables Vol C Tables 4.2.6.8 and 6.1.1.4'
N N 0.0061 0.0033 'International Tables Vol C Tables 4.2.6.8 and 6.1.1.4'
Cl Cl 0.1484 0.1585 'International Tables Vol C Tables 4.2.6.8 and 6.1.1.4'

loop_
_geom_angle_atom_site_label_1
_geom_angle_atom_site_label_2
_geom_angle_atom_site_label_3
_geom_angle
_geom_angle_site_symmetry_1
_geom_angle_site_symmetry_3
C3 N1 C3 108.60(10) . 4
C3 N1 C1 108.54(7) . .
C3 N1 C1 108.54(7) 4 .
C4 N2 C4 109.96(9) 4 .
C4 N2 C2 109.65(6) 4 .
C4 N2 C2 109.65(6) . .
N1 C1 C2 112.17(9) . .
N2 C2 C1 107.38(9) . .
N1 C3 C3 35.70(5) . 4
N1 C3 C4 111.55(7) . .
C3 C3 C4 91.28(5) 4 .
N1 C3 C4 60.05(5) . 4
C3 C3 C4 32.35(2) 4 4
C4 C3 C4 58.93(5) . 4
N2 C4 C4 35.02(5) . 4
N2 C4 C3 108.00(7) . .
C4 C4 C3 88.72(5) 4 .
N2 C4 C3 58.89(5) . 4
C4 C4 C3 32.35(2) 4 4
C3 C4 C3 56.37(6) . 4

loop_
_geom_bond_atom_site_label_1
_geom_bond_atom_site_label_2
_geom_bond_distance
_geom_bond_site_symmetry_2
N1 C3 1.4687(11) .
N1 C3 1.4687(11) 4
N1 C1 1.4674(17) .
N2 C4 1.4983(10) 4
N2 C4 1.4983(10) .
N2 C2 1.4939(15) .
C1 C2 1.5354(16) .
C3 C3 2.385(2) 4
C3 C4 1.5330(12) .
C3 C4 2.8643(13) 4
C4 C4 2.4541(17) 4
C4 C3 2.8643(13) 4
